data_4082670
loop_
_publ_author_name
'Fischer, Paul J.'
'Avena, Laura'
'Bohrmann, Trent D.'
'Neary, Michelle C.'
'Putka, Grace K.'
'Sullivan, Kevin P.'

_publ_section_title
;
 Group VI Metal Carbonyl Complexes of
 Bis((diphenylphosphino)methyl)diphenylborate and an Assessment of Their
 Utility for Template Ligand Syntheses
;
_journal_issue 5
_journal_name_full Organometallics
_journal_page_first 1300
_journal_paper_doi 10.1021/om5001056
_journal_volume 33
_journal_year 2014
_chemical_formula_moiety 'C8 H16 N, C48 H40 B Mo N2 O3 P2, C4 H8 O'
_chemical_formula_sum 'C60 H64 B Mo N3 O4 P2'
_chemical_formula_weight 1059.83
_chemical_name_common 13169a
_chemical_name_systematic
; 
 ? 
;
_space_group_IT_number 14
_symmetry_cell_setting monoclinic
_symmetry_space_group_name_Hall '-P 2yn'
_symmetry_space_group_name_H-M 'P 1 21/n 1'
_atom_sites_solution_hydrogens geom
_atom_sites_solution_primary direct
_atom_sites_solution_secondary difmap
_audit_creation_method SHELXL-97
_cell_angle_alpha 90.00
_cell_angle_beta 106.177(1)
_cell_angle_gamma 90.00
_cell_formula_units_Z 4
_cell_length_a 13.7468(13)
_cell_length_b 19.4959(18)
_cell_length_c 20.5752(19)
_cell_measurement_reflns_used 2979
_cell_measurement_temperature 173(2)
_cell_measurement_theta_max 24.18
_cell_measurement_theta_min 2.31
_cell_volume 5295.9(9)
_computing_cell_refinement 'Bruker SAINT'
_computing_data_collection 'Bruker APEX2'
_computing_data_reduction 'Bruker SAINT'
_computing_molecular_graphics 'Bruker SHELXTL'
_computing_publication_material 'Bruker SHELXTL'
_computing_structure_refinement 'SHELXL-97 (Sheldrick, 2008)'
_computing_structure_solution 'SHELXS-97 (Sheldrick, 2008)'
_diffrn_ambient_temperature 173(2)
_diffrn_measured_fraction_theta_full 0.998
_diffrn_measured_fraction_theta_max 0.998
_diffrn_measurement_device_type 'Bruker APEX-II CCD'
_diffrn_measurement_method '\f and \w scans'
_diffrn_radiation_monochromator graphite
_diffrn_radiation_source 'sealed tube'
_diffrn_radiation_type MoK\a
_diffrn_radiation_wavelength 0.71073
_diffrn_reflns_av_R_equivalents 0.0880
_diffrn_reflns_av_sigmaI/netI 0.0664
_diffrn_reflns_limit_h_max 16
_diffrn_reflns_limit_h_min -16
_diffrn_reflns_limit_k_max 23
_diffrn_reflns_limit_k_min 0
_diffrn_reflns_limit_l_max 25
_diffrn_reflns_limit_l_min 0
_diffrn_reflns_number 54985
_diffrn_reflns_theta_full 25.70
_diffrn_reflns_theta_max 25.70
_diffrn_reflns_theta_min 1.86
_exptl_absorpt_coefficient_mu 0.358
_exptl_absorpt_correction_T_max 0.9788
_exptl_absorpt_correction_T_min 0.8640
_exptl_absorpt_correction_type multi-scan
_exptl_absorpt_process_details 'SADABS-2012/1 (Sheldrick, 2012)'
_exptl_crystal_colour yellow
_exptl_crystal_density_diffrn 1.329
_exptl_crystal_density_method 'not measured'
_exptl_crystal_description Needle
_exptl_crystal_F_000 2216
_exptl_crystal_size_max 0.42
_exptl_crystal_size_mid 0.08
_exptl_crystal_size_min 0.06
_refine_diff_density_max 0.657
_refine_diff_density_min -0.441
_refine_diff_density_rms 0.080
_refine_ls_extinction_method none
_refine_ls_goodness_of_fit_ref 1.033
_refine_ls_hydrogen_treatment constr
_refine_ls_matrix_type full
_refine_ls_number_parameters 640
_refine_ls_number_reflns 10051
_refine_ls_number_restraints 0
_refine_ls_restrained_S_all 1.033
_refine_ls_R_factor_all 0.0936
_refine_ls_R_factor_gt 0.0532
_refine_ls_shift/su_max 0.004
_refine_ls_shift/su_mean 0.000
_refine_ls_structure_factor_coef Fsqd
_refine_ls_weighting_details 'calc w=1/[\s^2^(Fo^2^)+(0.0564P)^2^+5.2685P] where P=(Fo^2^+2Fc^2^)/3'
_refine_ls_weighting_scheme calc
_refine_ls_wR_factor_gt 0.1170
_refine_ls_wR_factor_ref 0.1382
_reflns_number_gt 6665
_reflns_number_total 10051
_reflns_threshold_expression >2sigma(I)
_cod_data_source_file om5001056_si_003.cif
_cod_data_source_block 13169a
_cod_depositor_comments
;
The following automatic conversions were performed:

'_symmetry_cell_setting' value 'Monoclinic' changed to 'monoclinic'
according to
/usr/data/users/saulius/crontab/automatic-downloads/current/ACS/lib/dictionaries/cif_core.dic
dictionary named 'cif_core.dic' version 2.4.2 from 2011-04-26.

Automatic conversion script
Id: cif_fix_values 2281 2013-09-26 08:29:07Z andrius 
;
_cod_original_sg_symbol_H-M P2(1)/n
_cod_database_code 4082670

loop_
_symmetry_equiv_pos_as_xyz
'x, y, z'
'-x+1/2, y+1/2, -z+1/2'
'-x, -y, -z'
'x-1/2, -y-1/2, z-1/2'

loop_
_atom_site_label
_atom_site_type_symbol
_atom_site_fract_x
_atom_site_fract_y
_atom_site_fract_z
_atom_site_U_iso_or_equiv
_atom_site_adp_type
_atom_site_occupancy
_atom_site_symmetry_multiplicity
_atom_site_calc_flag
_atom_site_refinement_flags
Mo1 Mo 0.41311(3) 0.362797(17) 0.652579(17) 0.03076(11) Uani 1 1 d .
C1 C 0.4864(3) 0.3203(2) 0.7410(2) 0.0382(10) Uani 1 1 d .
O1 O 0.5312(2) 0.29456(17) 0.79128(16) 0.0530(8) Uani 1 1 d .
C2 C 0.5004(3) 0.4446(2) 0.6786(2) 0.0456(11) Uani 1 1 d .
O2 O 0.5512(3) 0.49177(18) 0.69673(19) 0.0710(11) Uani 1 1 d .
C3 C 0.5107(3) 0.3185(2) 0.6115(2) 0.0398(10) Uani 1 1 d .
O3 O 0.5692(2) 0.29411(18) 0.58715(17) 0.0579(9) Uani 1 1 d .
C4 C 0.3406(3) 0.4105(2) 0.5602(2) 0.0391(10) Uani 1 1 d .
N1 N 0.3024(3) 0.44000(18) 0.51040(18) 0.0437(9) Uani 1 1 d .
C5 C 0.2500(4) 0.4761(2) 0.4527(2) 0.0489(12) Uani 1 1 d .
C6 C 0.3030(5) 0.5249(3) 0.4270(3) 0.0725(17) Uani 1 1 d .
C7 C 0.2484(6) 0.5600(3) 0.3687(3) 0.096(2) Uani 1 1 d .
H7A H 0.2809 0.5946 0.3497 0.115 Uiso 1 1 calc R
C8 C 0.1493(6) 0.5449(4) 0.3391(3) 0.096(2) Uani 1 1 d .
H8A H 0.1143 0.5672 0.2982 0.115 Uiso 1 1 calc R
C9 C 0.1011(5) 0.4992(5) 0.3665(3) 0.102(3) Uani 1 1 d .
H9A H 0.0309 0.4915 0.3465 0.122 Uiso 1 1 calc R
C10 C 0.1496(4) 0.4635(3) 0.4222(3) 0.0755(18) Uani 1 1 d .
H10A H 0.1144 0.4298 0.4402 0.091 Uiso 1 1 calc R
N2 N 0.4028(5) 0.5369(3) 0.4589(3) 0.152(3) Uani 1 1 d .
H2A H 0.4333 0.5138 0.4956 0.182 Uiso 1 1 calc R
H2B H 0.4365 0.5678 0.4428 0.182 Uiso 1 1 calc R
P1 P 0.27469(8) 0.41925(5) 0.69483(5) 0.0304(2) Uani 1 1 d .
C11 C 0.2339(3) 0.50085(19) 0.65023(19) 0.0312(9) Uani 1 1 d .
C12 C 0.2949(4) 0.5583(2) 0.6664(2) 0.0502(13) Uani 1 1 d .
H12A H 0.3556 0.5559 0.7024 0.060 Uiso 1 1 calc R
C13 C 0.2691(4) 0.6190(2) 0.6312(3) 0.0603(15) Uani 1 1 d .
H13A H 0.3114 0.6581 0.6437 0.072 Uiso 1 1 calc R
C14 C 0.1818(4) 0.6231(2) 0.5779(3) 0.0565(14) Uani 1 1 d .
H14A H 0.1639 0.6648 0.5537 0.068 Uiso 1 1 calc R
C15 C 0.1218(4) 0.5665(2) 0.5605(2) 0.0512(12) Uani 1 1 d .
H15A H 0.0622 0.5686 0.5236 0.061 Uiso 1 1 calc R
C16 C 0.1478(3) 0.5056(2) 0.5966(2) 0.0420(11) Uani 1 1 d .
H16A H 0.1052 0.4667 0.5840 0.050 Uiso 1 1 calc R
C17 C 0.3088(3) 0.44878(19) 0.78325(19) 0.0323(9) Uani 1 1 d .
C18 C 0.4087(3) 0.4474(2) 0.8224(2) 0.0411(11) Uani 1 1 d .
H18A H 0.4604 0.4316 0.8037 0.049 Uiso 1 1 calc R
C19 C 0.4329(4) 0.4692(2) 0.8889(2) 0.0493(12) Uani 1 1 d .
H19A H 0.5014 0.4679 0.9157 0.059 Uiso 1 1 calc R
C20 C 0.3600(4) 0.4924(2) 0.9168(2) 0.0503(12) Uani 1 1 d .
H20A H 0.3779 0.5065 0.9628 0.060 Uiso 1 1 calc R
C21 C 0.2609(4) 0.4953(2) 0.8785(2) 0.0512(12) Uani 1 1 d .
H21A H 0.2100 0.5119 0.8977 0.061 Uiso 1 1 calc R
C22 C 0.2358(3) 0.4739(2) 0.8117(2) 0.0443(11) Uani 1 1 d .
H22A H 0.1673 0.4766 0.7850 0.053 Uiso 1 1 calc R
C23 C 0.1576(3) 0.37079(19) 0.68093(19) 0.0301(9) Uani 1 1 d .
H23A H 0.1077 0.4008 0.6935 0.036 Uiso 1 1 calc R
H23B H 0.1317 0.3622 0.6317 0.036 Uiso 1 1 calc R
B1 B 0.1577(3) 0.2962(2) 0.7200(2) 0.0320(10) Uani 1 1 d .
C24 C 0.1568(3) 0.3113(2) 0.7983(2) 0.0351(10) Uani 1 1 d .
C25 C 0.2364(3) 0.2995(2) 0.8561(2) 0.0412(11) Uani 1 1 d .
H25A H 0.2966 0.2791 0.8510 0.049 Uiso 1 1 calc R
C26 C 0.2323(4) 0.3159(3) 0.9209(2) 0.0561(13) Uani 1 1 d .
H26A H 0.2895 0.3075 0.9584 0.067 Uiso 1 1 calc R
C27 C 0.1467(4) 0.3442(3) 0.9314(2) 0.0598(14) Uani 1 1 d .
H27A H 0.1435 0.3549 0.9758 0.072 Uiso 1 1 calc R
C28 C 0.0646(4) 0.3569(3) 0.8756(2) 0.0539(13) Uani 1 1 d .
H28A H 0.0046 0.3767 0.8815 0.065 Uiso 1 1 calc R
C29 C 0.0707(3) 0.3405(2) 0.8110(2) 0.0427(11) Uani 1 1 d .
H29A H 0.0136 0.3495 0.7736 0.051 Uiso 1 1 calc R
C30 C 0.0531(3) 0.2550(2) 0.68213(19) 0.0306(9) Uani 1 1 d .
C31 C -0.0302(3) 0.2831(2) 0.6346(2) 0.0377(10) Uani 1 1 d .
H31A H -0.0279 0.3301 0.6231 0.045 Uiso 1 1 calc R
C32 C -0.1166(3) 0.2457(3) 0.6032(2) 0.0469(12) Uani 1 1 d .
H32A H -0.1712 0.2674 0.5711 0.056 Uiso 1 1 calc R
C33 C -0.1233(3) 0.1777(3) 0.6184(2) 0.0506(12) Uani 1 1 d .
H33A H -0.1817 0.1517 0.5963 0.061 Uiso 1 1 calc R
C34 C -0.0437(3) 0.1473(2) 0.6662(2) 0.0450(11) Uani 1 1 d .
H34A H -0.0473 0.1003 0.6775 0.054 Uiso 1 1 calc R
C35 C 0.0412(3) 0.1856(2) 0.6976(2) 0.0364(10) Uani 1 1 d .
H35A H 0.0940 0.1641 0.7313 0.044 Uiso 1 1 calc R
C36 C 0.2567(3) 0.2476(2) 0.71756(19) 0.0332(9) Uani 1 1 d .
H36A H 0.2378 0.1990 0.7212 0.040 Uiso 1 1 calc R
H36B H 0.3130 0.2582 0.7582 0.040 Uiso 1 1 calc R
C37 C 0.1950(3) 0.2360(2) 0.57135(19) 0.0314(9) Uani 1 1 d .
C38 C 0.1642(3) 0.2811(2) 0.5174(2) 0.0485(12) Uani 1 1 d .
H38A H 0.2005 0.3226 0.5177 0.058 Uiso 1 1 calc R
C39 C 0.0812(4) 0.2664(3) 0.4632(2) 0.0589(14) Uani 1 1 d .
H39A H 0.0616 0.2975 0.4263 0.071 Uiso 1 1 calc R
C40 C 0.0273(4) 0.2073(3) 0.4627(2) 0.0550(13) Uani 1 1 d .
H40A H -0.0299 0.1975 0.4256 0.066 Uiso 1 1 calc R
C41 C 0.0560(3) 0.1623(2) 0.5159(2) 0.0455(11) Uani 1 1 d .
H41A H 0.0183 0.1214 0.5157 0.055 Uiso 1 1 calc R
C42 C 0.1394(3) 0.1760(2) 0.5697(2) 0.0360(10) Uani 1 1 d .
H42A H 0.1591 0.1442 0.6060 0.043 Uiso 1 1 calc R
C43 C 0.3802(3) 0.1785(2) 0.6436(2) 0.0447(11) Uani 1 1 d .
C44 C 0.4057(4) 0.1614(3) 0.5850(3) 0.0620(15) Uani 1 1 d .
H44A H 0.3824 0.1895 0.5461 0.074 Uiso 1 1 calc R
C45 C 0.4641(5) 0.1046(3) 0.5816(4) 0.088(2) Uani 1 1 d .
H45A H 0.4799 0.0938 0.5407 0.106 Uiso 1 1 calc R
C46 C 0.4986(5) 0.0643(4) 0.6368(6) 0.110(3) Uani 1 1 d .
H46A H 0.5392 0.0254 0.6345 0.132 Uiso 1 1 calc R
C47 C 0.4759(4) 0.0790(3) 0.6959(5) 0.092(2) Uani 1 1 d .
H47A H 0.4999 0.0500 0.7341 0.111 Uiso 1 1 calc R
C48 C 0.4165(4) 0.1375(3) 0.7002(3) 0.0644(15) Uani 1 1 d .
H48A H 0.4017 0.1484 0.7414 0.077 Uiso 1 1 calc R
P2 P 0.30398(8) 0.25570(5) 0.64400(5) 0.0305(2) Uani 1 1 d .
N3 N 0.3290(4) 0.3158(2) 0.3179(2) 0.0646(12) Uani 1 1 d .
C49 C 0.4275(7) 0.3531(4) 0.3503(3) 0.115(3) Uani 1 1 d .
H49A H 0.4758 0.3472 0.3229 0.138 Uiso 1 1 calc R
H49B H 0.4151 0.4027 0.3545 0.138 Uiso 1 1 calc R
C50 C 0.4664(6) 0.3225(4) 0.4157(4) 0.107(2) Uani 1 1 d .
H50A H 0.4902 0.3587 0.4501 0.129 Uiso 1 1 calc R
H50B H 0.5246 0.2925 0.4158 0.129 Uiso 1 1 calc R
C51 C 0.3865(6) 0.2820(3) 0.4322(3) 0.088(2) Uani 1 1 d .
H51A H 0.3790 0.2953 0.4770 0.106 Uiso 1 1 calc R
H51B H 0.4024 0.2324 0.4330 0.106 Uiso 1 1 calc R
C52 C 0.2926(5) 0.2973(3) 0.3781(3) 0.0747(17) Uani 1 1 d .
H52A H 0.2555 0.3360 0.3913 0.090 Uiso 1 1 calc R
H52B H 0.2476 0.2567 0.3683 0.090 Uiso 1 1 calc R
C53 C 0.2583(6) 0.3581(3) 0.2653(4) 0.104(3) Uani 1 1 d .
H53A H 0.2956 0.3838 0.2384 0.125 Uiso 1 1 calc R
H53B H 0.2216 0.3911 0.2864 0.125 Uiso 1 1 calc R
C54 C 0.1852(4) 0.3074(3) 0.2211(4) 0.0808(19) Uani 1 1 d .
H54A H 0.1221 0.3043 0.2352 0.097 Uiso 1 1 calc R
H54B H 0.1677 0.3217 0.1730 0.097 Uiso 1 1 calc R
C55 C 0.2399(4) 0.2396(3) 0.2307(3) 0.0557(13) Uani 1 1 d .
H55A H 0.2466 0.2221 0.1869 0.067 Uiso 1 1 calc R
H55B H 0.2025 0.2052 0.2499 0.067 Uiso 1 1 calc R
C56 C 0.3433(4) 0.2531(2) 0.2792(2) 0.0503(12) Uani 1 1 d .
H56A H 0.3658 0.2137 0.3100 0.060 Uiso 1 1 calc R
H56B H 0.3941 0.2615 0.2541 0.060 Uiso 1 1 calc R
O4 O 0.2862(4) 0.1187(2) 0.3723(3) 0.1006(15) Uani 1 1 d .
C57 C 0.2676(6) 0.0685(3) 0.3253(4) 0.100(2) Uani 1 1 d .
H57A H 0.3287 0.0601 0.3099 0.120 Uiso 1 1 calc R
H57B H 0.2118 0.0824 0.2856 0.120 Uiso 1 1 calc R
C58 C 0.2394(6) 0.0050(4) 0.3556(4) 0.106(2) Uani 1 1 d .
H58A H 0.1702 -0.0100 0.3309 0.127 Uiso 1 1 calc R
H58B H 0.2875 -0.0326 0.3549 0.127 Uiso 1 1 calc R
C59 C 0.2445(7) 0.0243(4) 0.4242(4) 0.118(3) Uani 1 1 d .
H59A H 0.3115 0.0133 0.4557 0.141 Uiso 1 1 calc R
H59B H 0.1909 0.0015 0.4400 0.141 Uiso 1 1 calc R
C60 C 0.2279(7) 0.0998(4) 0.4171(4) 0.125(3) Uani 1 1 d .
H60A H 0.1553 0.1108 0.3974 0.150 Uiso 1 1 calc R
H60B H 0.2527 0.1233 0.4613 0.150 Uiso 1 1 calc R

loop_
_atom_site_aniso_label
_atom_site_aniso_U_11
_atom_site_aniso_U_22
_atom_site_aniso_U_33
_atom_site_aniso_U_23
_atom_site_aniso_U_13
_atom_site_aniso_U_12
Mo1 0.0305(2) 0.02765(19) 0.0312(2) 0.00286(15) 0.00384(14) -0.00377(16)
C1 0.037(2) 0.039(3) 0.037(3) -0.004(2) 0.007(2) 0.004(2)
O1 0.049(2) 0.062(2) 0.0415(19) 0.0077(16) 0.0018(16) 0.0115(17)
C2 0.043(3) 0.041(3) 0.048(3) 0.007(2) 0.005(2) -0.002(2)
O2 0.063(2) 0.044(2) 0.095(3) -0.006(2) 0.005(2) -0.0222(19)
C3 0.038(3) 0.042(3) 0.035(2) 0.005(2) 0.002(2) -0.002(2)
O3 0.050(2) 0.068(2) 0.058(2) -0.0015(18) 0.0196(18) 0.0088(18)
C4 0.039(3) 0.033(2) 0.046(3) -0.006(2) 0.013(2) -0.0049(19)
N1 0.054(2) 0.039(2) 0.033(2) 0.0082(17) 0.0038(18) -0.0002(18)
C5 0.062(3) 0.045(3) 0.036(3) 0.003(2) 0.008(2) 0.011(2)
C6 0.102(5) 0.048(3) 0.052(3) 0.016(3) -0.005(3) -0.013(3)
C7 0.146(7) 0.067(4) 0.060(4) 0.032(3) 0.001(4) 0.003(4)
C8 0.109(6) 0.125(6) 0.043(4) 0.020(4) 0.005(4) 0.063(5)
C9 0.067(4) 0.185(8) 0.050(4) 0.030(5) 0.009(3) 0.047(5)
C10 0.046(3) 0.121(5) 0.052(3) 0.020(3) 0.003(3) 0.010(3)
N2 0.150(6) 0.149(6) 0.110(5) 0.078(4) -0.042(4) -0.100(5)
P1 0.0313(6) 0.0242(5) 0.0305(6) 0.0010(4) -0.0001(4) -0.0012(4)
C11 0.035(2) 0.024(2) 0.033(2) 0.0018(17) 0.0074(18) 0.0004(17)
C12 0.055(3) 0.029(2) 0.053(3) 0.006(2) -0.008(2) -0.004(2)
C13 0.071(4) 0.026(3) 0.068(3) 0.006(2) -0.006(3) -0.009(2)
C14 0.068(3) 0.032(3) 0.061(3) 0.019(2) 0.004(3) 0.008(2)
C15 0.048(3) 0.046(3) 0.050(3) 0.012(2) -0.004(2) 0.002(2)
C16 0.037(2) 0.034(2) 0.048(3) 0.009(2) 0.001(2) -0.0020(19)
C17 0.040(2) 0.021(2) 0.032(2) 0.0001(16) 0.0025(19) -0.0017(17)
C18 0.037(2) 0.044(3) 0.036(2) -0.003(2) 0.000(2) 0.002(2)
C19 0.046(3) 0.058(3) 0.033(2) -0.007(2) -0.007(2) 0.008(2)
C20 0.068(3) 0.045(3) 0.032(2) -0.004(2) 0.005(2) 0.003(2)
C21 0.055(3) 0.046(3) 0.052(3) -0.014(2) 0.014(2) 0.001(2)
C22 0.041(3) 0.038(3) 0.049(3) -0.008(2) 0.002(2) 0.003(2)
C23 0.030(2) 0.028(2) 0.028(2) 0.0026(17) 0.0017(17) 0.0011(17)
B1 0.033(3) 0.028(2) 0.032(3) 0.001(2) 0.005(2) -0.005(2)
C24 0.041(2) 0.026(2) 0.035(2) -0.0010(18) 0.0046(19) -0.0038(18)
C25 0.047(3) 0.038(2) 0.032(2) -0.0030(19) 0.000(2) 0.004(2)
C26 0.067(4) 0.057(3) 0.035(3) -0.003(2) -0.001(2) 0.005(3)
C27 0.075(4) 0.064(4) 0.038(3) -0.012(2) 0.012(3) -0.006(3)
C28 0.057(3) 0.057(3) 0.052(3) -0.010(3) 0.024(3) -0.003(3)
C29 0.043(3) 0.043(3) 0.038(3) -0.003(2) 0.007(2) -0.005(2)
C30 0.031(2) 0.033(2) 0.027(2) -0.0033(17) 0.0079(17) -0.0009(18)
C31 0.035(2) 0.040(2) 0.034(2) 0.0004(19) 0.0036(19) -0.0034(19)
C32 0.035(2) 0.062(3) 0.037(3) 0.000(2) 0.001(2) -0.010(2)
C33 0.038(3) 0.066(3) 0.044(3) -0.011(2) 0.006(2) -0.019(2)
C34 0.050(3) 0.036(3) 0.053(3) -0.010(2) 0.022(2) -0.015(2)
C35 0.038(2) 0.035(2) 0.036(2) 0.0009(19) 0.0086(19) -0.0046(19)
C36 0.034(2) 0.031(2) 0.031(2) 0.0049(18) 0.0027(18) -0.0042(18)
C37 0.032(2) 0.033(2) 0.029(2) -0.0057(18) 0.0077(17) -0.0035(18)
C38 0.051(3) 0.046(3) 0.042(3) 0.004(2) 0.002(2) -0.014(2)
C39 0.060(3) 0.068(4) 0.038(3) 0.012(2) -0.004(2) -0.013(3)
C40 0.047(3) 0.069(4) 0.041(3) -0.004(3) -0.001(2) -0.015(3)
C41 0.046(3) 0.048(3) 0.044(3) -0.019(2) 0.014(2) -0.016(2)
C42 0.040(2) 0.036(2) 0.033(2) -0.0059(19) 0.0118(19) -0.004(2)
C43 0.033(2) 0.029(2) 0.068(3) 0.002(2) 0.008(2) -0.0031(19)
C44 0.051(3) 0.043(3) 0.098(4) -0.014(3) 0.032(3) 0.000(2)
C45 0.066(4) 0.052(4) 0.161(7) -0.031(4) 0.057(5) -0.006(3)
C46 0.049(4) 0.048(4) 0.238(11) -0.004(6) 0.049(6) 0.008(3)
C47 0.044(4) 0.048(4) 0.172(8) 0.040(4) 0.009(4) 0.008(3)
C48 0.039(3) 0.047(3) 0.100(4) 0.019(3) 0.008(3) 0.005(2)
P2 0.0292(6) 0.0259(5) 0.0335(6) 0.0012(4) 0.0041(4) -0.0014(4)
N3 0.099(4) 0.047(3) 0.049(3) -0.005(2) 0.023(2) -0.012(2)
C49 0.192(8) 0.090(5) 0.071(4) -0.013(4) 0.052(5) -0.093(5)
C50 0.112(6) 0.111(6) 0.090(5) 0.003(5) 0.012(5) -0.019(5)
C51 0.149(7) 0.066(4) 0.056(4) -0.005(3) 0.039(4) 0.000(4)
C52 0.111(5) 0.050(3) 0.078(4) -0.011(3) 0.051(4) -0.015(3)
C53 0.156(7) 0.066(4) 0.099(5) 0.028(4) 0.051(5) 0.050(5)
C54 0.049(3) 0.068(4) 0.123(5) 0.021(4) 0.020(4) 0.005(3)
C55 0.049(3) 0.057(3) 0.061(3) -0.004(3) 0.016(3) -0.005(2)
C56 0.054(3) 0.043(3) 0.056(3) 0.002(2) 0.018(2) 0.000(2)
O4 0.121(4) 0.080(3) 0.109(4) -0.022(3) 0.046(3) -0.043(3)
C57 0.154(7) 0.068(4) 0.087(5) -0.005(4) 0.050(5) -0.001(5)
C58 0.106(6) 0.068(5) 0.151(8) -0.012(5) 0.045(5) -0.022(4)
C59 0.172(8) 0.099(6) 0.098(6) 0.022(5) 0.063(6) -0.013(6)
C60 0.187(9) 0.105(6) 0.113(6) -0.033(5) 0.093(6) -0.030(6)

loop_
_atom_type_symbol
_atom_type_description
_atom_type_scat_dispersion_real
_atom_type_scat_dispersion_imag
_atom_type_scat_source
C C 0.0033 0.0016 'International Tables Vol C Tables 4.2.6.8 and 6.1.1.4'
H H 0.0000 0.0000 'International Tables Vol C Tables 4.2.6.8 and 6.1.1.4'
B B 0.0013 0.0007 'International Tables Vol C Tables 4.2.6.8 and 6.1.1.4'
N N 0.0061 0.0033 'International Tables Vol C Tables 4.2.6.8 and 6.1.1.4'
O O 0.0106 0.0060 'International Tables Vol C Tables 4.2.6.8 and 6.1.1.4'
P P 0.1023 0.0942 'International Tables Vol C Tables 4.2.6.8 and 6.1.1.4'
Mo Mo -1.6832 0.6857 'International Tables Vol C Tables 4.2.6.8 and 6.1.1.4'

loop_
_geom_angle_atom_site_label_1
_geom_angle_atom_site_label_2
_geom_angle_atom_site_label_3
_geom_angle
C3 Mo1 C2 92.04(19)
C3 Mo1 C1 88.72(17)
C2 Mo1 C1 88.51(17)
C3 Mo1 C4 90.83(17)
C2 Mo1 C4 89.27(17)
C1 Mo1 C4 177.72(17)
C3 Mo1 P2 93.95(13)
C2 Mo1 P2 168.65(13)
C1 Mo1 P2 82.01(12)
C4 Mo1 P2 100.26(11)
C3 Mo1 P1 174.61(12)
C2 Mo1 P1 90.77(14)
C1 Mo1 P1 95.94(12)
C4 Mo1 P1 84.61(12)
P2 Mo1 P1 84.06(3)
O1 C1 Mo1 177.7(4)
O2 C2 Mo1 177.0(4)
O3 C3 Mo1 178.2(4)
N1 C4 Mo1 176.6(4)
C4 N1 C5 175.4(5)
C10 C5 C6 121.1(5)
C10 C5 N1 121.0(5)
C6 C5 N1 118.0(5)
N2 C6 C5 119.8(5)
N2 C6 C7 123.6(6)
C5 C6 C7 116.6(6)
C8 C7 C6 120.4(6)
C8 C7 H7A 119.8
C6 C7 H7A 119.8
C9 C8 C7 120.8(6)
C9 C8 H8A 119.6
C7 C8 H8A 119.6
C8 C9 C10 121.4(7)
C8 C9 H9A 119.3
C10 C9 H9A 119.3
C9 C10 C5 119.6(6)
C9 C10 H10A 120.2
C5 C10 H10A 120.2
C6 N2 H2A 120.0
C6 N2 H2B 120.0
H2A N2 H2B 120.0
C23 P1 C17 106.77(18)
C23 P1 C11 103.70(17)
C17 P1 C11 100.40(17)
C23 P1 Mo1 115.70(13)
C17 P1 Mo1 117.59(14)
C11 P1 Mo1 110.77(13)
C16 C11 C12 117.8(4)
C16 C11 P1 122.1(3)
C12 C11 P1 119.9(3)
C13 C12 C11 121.2(4)
C13 C12 H12A 119.4
C11 C12 H12A 119.4
C12 C13 C14 120.2(4)
C12 C13 H13A 119.9
C14 C13 H13A 119.9
C15 C14 C13 119.2(4)
C15 C14 H14A 120.4
C13 C14 H14A 120.4
C14 C15 C16 120.2(4)
C14 C15 H15A 119.9
C16 C15 H15A 119.9
C11 C16 C15 121.3(4)
C11 C16 H16A 119.3
C15 C16 H16A 119.3
C22 C17 C18 118.6(4)
C22 C17 P1 120.9(3)
C18 C17 P1 120.5(3)
C19 C18 C17 119.7(4)
C19 C18 H18A 120.2
C17 C18 H18A 120.2
C20 C19 C18 121.1(4)
C20 C19 H19A 119.4
C18 C19 H19A 119.4
C19 C20 C21 120.1(4)
C19 C20 H20A 120.0
C21 C20 H20A 120.0
C20 C21 C22 119.3(4)
C20 C21 H21A 120.3
C22 C21 H21A 120.3
C17 C22 C21 121.1(4)
C17 C22 H22A 119.4
C21 C22 H22A 119.4
B1 C23 P1 119.8(3)
B1 C23 H23A 107.4
P1 C23 H23A 107.4
B1 C23 H23B 107.4
P1 C23 H23B 107.4
H23A C23 H23B 106.9
C24 B1 C30 108.0(3)
C24 B1 C23 108.6(3)
C30 B1 C23 108.4(3)
C24 B1 C36 111.1(3)
C30 B1 C36 108.7(3)
C23 B1 C36 111.9(3)
C25 C24 C29 114.3(4)
C25 C24 B1 126.1(4)
C29 C24 B1 119.5(4)
C26 C25 C24 123.3(4)
C26 C25 H25A 118.4
C24 C25 H25A 118.4
C27 C26 C25 120.7(5)
C27 C26 H26A 119.6
C25 C26 H26A 119.6
C26 C27 C28 118.5(5)
C26 C27 H27A 120.8
C28 C27 H27A 120.8
C27 C28 C29 119.8(5)
C27 C28 H28A 120.1
C29 C28 H28A 120.1
C28 C29 C24 123.3(4)
C28 C29 H29A 118.3
C24 C29 H29A 118.3
C31 C30 C35 114.2(4)
C31 C30 B1 125.5(4)
C35 C30 B1 120.3(3)
C32 C31 C30 123.3(4)
C32 C31 H31A 118.3
C30 C31 H31A 118.3
C33 C32 C31 120.3(4)
C33 C32 H32A 119.9
C31 C32 H32A 119.9
C32 C33 C34 119.1(4)
C32 C33 H33A 120.5
C34 C33 H33A 120.5
C35 C34 C33 119.8(4)
C35 C34 H34A 120.1
C33 C34 H34A 120.1
C34 C35 C30 123.3(4)
C34 C35 H35A 118.3
C30 C35 H35A 118.3
B1 C36 P2 117.4(3)
B1 C36 H36A 108.0
P2 C36 H36A 108.0
B1 C36 H36B 108.0
P2 C36 H36B 108.0
H36A C36 H36B 107.2
C38 C37 C42 118.0(4)
C38 C37 P2 121.1(3)
C42 C37 P2 120.8(3)
C39 C38 C37 120.9(4)
C39 C38 H38A 119.5
C37 C38 H38A 119.5
C40 C39 C38 120.1(5)
C40 C39 H39A 119.9
C38 C39 H39A 119.9
C39 C40 C41 119.9(4)
C39 C40 H40A 120.1
C41 C40 H40A 120.1
C40 C41 C42 120.4(4)
C40 C41 H41A 119.8
C42 C41 H41A 119.8
C41 C42 C37 120.7(4)
C41 C42 H42A 119.7
C37 C42 H42A 119.7
C48 C43 C44 118.2(5)
C48 C43 P2 122.8(4)
C44 C43 P2 119.0(4)
C45 C44 C43 121.9(6)
C45 C44 H44A 119.0
C43 C44 H44A 119.0
C46 C45 C44 119.7(7)
C46 C45 H45A 120.2
C44 C45 H45A 120.2
C45 C46 C47 120.8(7)
C45 C46 H46A 119.6
C47 C46 H46A 119.6
C46 C47 C48 120.1(7)
C46 C47 H47A 119.9
C48 C47 H47A 119.9
C43 C48 C47 119.3(6)
C43 C48 H48A 120.3
C47 C48 H48A 120.3
C36 P2 C43 105.7(2)
C36 P2 C37 105.06(18)
C43 P2 C37 99.38(19)
C36 P2 Mo1 110.78(13)
C43 P2 Mo1 110.25(14)
C37 P2 Mo1 123.93(13)
C53 N3 C56 102.7(4)
C53 N3 C52 115.7(5)
C56 N3 C52 111.3(4)
C53 N3 C49 112.2(5)
C56 N3 C49 113.0(5)
C52 N3 C49 102.3(4)
C50 C49 N3 105.5(5)
C50 C49 H49A 110.6
N3 C49 H49A 110.6
C50 C49 H49B 110.6
N3 C49 H49B 110.6
H49A C49 H49B 108.8
C49 C50 C51 109.5(6)
C49 C50 H50A 109.8
C51 C50 H50A 109.8
C49 C50 H50B 109.8
C51 C50 H50B 109.8
H50A C50 H50B 108.2
C50 C51 C52 105.6(5)
C50 C51 H51A 110.6
C52 C51 H51A 110.6
C50 C51 H51B 110.6
C52 C51 H51B 110.6
H51A C51 H51B 108.7
C51 C52 N3 104.3(5)
C51 C52 H52A 110.9
N3 C52 H52A 110.9
C51 C52 H52B 110.9
N3 C52 H52B 110.9
H52A C52 H52B 108.9
N3 C53 C54 105.4(5)
N3 C53 H53A 110.7
C54 C53 H53A 110.7
N3 C53 H53B 110.7
C54 C53 H53B 110.7
H53A C53 H53B 108.8
C55 C54 C53 105.6(5)
C55 C54 H54A 110.6
C53 C54 H54A 110.6
C55 C54 H54B 110.6
C53 C54 H54B 110.6
H54A C54 H54B 108.7
C54 C55 C56 106.0(4)
C54 C55 H55A 110.5
C56 C55 H55A 110.5
C54 C55 H55B 110.5
C56 C55 H55B 110.5
H55A C55 H55B 108.7
N3 C56 C55 104.7(4)
N3 C56 H56A 110.8
C55 C56 H56A 110.8
N3 C56 H56B 110.8
C55 C56 H56B 110.8
H56A C56 H56B 108.9
C57 O4 C60 104.4(5)
O4 C57 C58 108.8(6)
O4 C57 H57A 109.9
C58 C57 H57A 109.9
O4 C57 H57B 109.9
C58 C57 H57B 109.9
H57A C57 H57B 108.3
C59 C58 C57 104.3(6)
C59 C58 H58A 110.9
C57 C58 H58A 110.9
C59 C58 H58B 110.9
C57 C58 H58B 110.9
H58A C58 H58B 108.9
C58 C59 C60 101.4(6)
C58 C59 H59A 111.5
C60 C59 H59A 111.5
C58 C59 H59B 111.5
C60 C59 H59B 111.5
H59A C59 H59B 109.3
O4 C60 C59 102.6(6)
O4 C60 H60A 111.2
C59 C60 H60A 111.2
O4 C60 H60B 111.2
C59 C60 H60B 111.2
H60A C60 H60B 109.2

loop_
_geom_bond_atom_site_label_1
_geom_bond_atom_site_label_2
_geom_bond_distance
Mo1 C3 1.974(5)
Mo1 C2 1.978(5)
Mo1 C1 1.998(4)
Mo1 C4 2.101(5)
Mo1 P2 2.5482(11)
Mo1 P1 2.5513(11)
C1 O1 1.160(5)
C2 O2 1.152(5)
C3 O3 1.161(5)
C4 N1 1.165(5)
N1 C5 1.394(5)
C5 C10 1.370(7)
C5 C6 1.390(7)
C6 N2 1.366(7)
C6 C7 1.403(7)
C7 C8 1.361(9)
C7 H7A 0.9500
C8 C9 1.326(10)
C8 H8A 0.9500
C9 C10 1.349(8)
C9 H9A 0.9500
C10 H10A 0.9500
N2 H2A 0.8800
N2 H2B 0.8800
P1 C23 1.819(4)
P1 C17 1.840(4)
P1 C11 1.844(4)
C11 C16 1.379(5)
C11 C12 1.382(6)
C12 C13 1.381(6)
C12 H12A 0.9500
C13 C14 1.385(7)
C13 H13A 0.9500
C14 C15 1.364(6)
C14 H14A 0.9500
C15 C16 1.392(6)
C15 H15A 0.9500
C16 H16A 0.9500
C17 C22 1.385(6)
C17 C18 1.386(5)
C18 C19 1.382(6)
C18 H18A 0.9500
C19 C20 1.363(6)
C19 H19A 0.9500
C20 C21 1.372(6)
C20 H20A 0.9500
C21 C22 1.385(6)
C21 H21A 0.9500
C22 H22A 0.9500
C23 B1 1.661(6)
C23 H23A 0.9900
C23 H23B 0.9900
B1 C24 1.642(6)
B1 C30 1.642(6)
B1 C36 1.670(6)
C24 C25 1.393(5)
C24 C29 1.401(6)
C25 C26 1.387(6)
C25 H25A 0.9500
C26 C27 1.370(7)
C26 H26A 0.9500
C27 C28 1.389(7)
C27 H27A 0.9500
C28 C29 1.393(6)
C28 H28A 0.9500
C29 H29A 0.9500
C30 C31 1.394(5)
C30 C35 1.410(5)
C31 C32 1.389(6)
C31 H31A 0.9500
C32 C33 1.371(6)
C32 H32A 0.9500
C33 C34 1.385(6)
C33 H33A 0.9500
C34 C35 1.385(6)
C34 H34A 0.9500
C35 H35A 0.9500
C36 P2 1.813(4)
C36 H36A 0.9900
C36 H36B 0.9900
C37 C38 1.385(6)
C37 C42 1.392(5)
C37 P2 1.838(4)
C38 C39 1.385(6)
C38 H38A 0.9500
C39 C40 1.369(7)
C39 H39A 0.9500
C40 C41 1.373(6)
C40 H40A 0.9500
C41 C42 1.380(6)
C41 H41A 0.9500
C42 H42A 0.9500
C43 C48 1.385(7)
C43 C44 1.387(7)
C43 P2 1.835(4)
C44 C45 1.380(7)
C44 H44A 0.9500
C45 C46 1.354(10)
C45 H45A 0.9500
C46 C47 1.366(10)
C46 H46A 0.9500
C47 C48 1.420(8)
C47 H47A 0.9500
C48 H48A 0.9500
N3 C53 1.485(7)
N3 C56 1.503(6)
N3 C52 1.504(7)
N3 C49 1.517(8)
C49 C50 1.431(9)
C49 H49A 0.9900
C49 H49B 0.9900
C50 C51 1.468(9)
C50 H50A 0.9900
C50 H50B 0.9900
C51 C52 1.480(8)
C51 H51A 0.9900
C51 H51B 0.9900
C52 H52A 0.9900
C52 H52B 0.9900
C53 C54 1.518(9)
C53 H53A 0.9900
C53 H53B 0.9900
C54 C55 1.508(7)
C54 H54A 0.9900
C54 H54B 0.9900
C55 C56 1.515(6)
C55 H55A 0.9900
C55 H55B 0.9900
C56 H56A 0.9900
C56 H56B 0.9900
O4 C57 1.349(7)
O4 C60 1.430(8)
C57 C58 1.485(9)
C57 H57A 0.9900
C57 H57B 0.9900
C58 C59 1.443(9)
C58 H58A 0.9900
C58 H58B 0.9900
C59 C60 1.492(10)
C59 H59A 0.9900
C59 H59B 0.9900
C60 H60A 0.9900
C60 H60B 0.9900

loop_
_geom_hbond_atom_site_label_D
_geom_hbond_atom_site_label_H
_geom_hbond_atom_site_label_A
_geom_hbond_distance_DH
_geom_hbond_distance_HA
_geom_hbond_distance_DA
_geom_hbond_angle_DHA
_geom_hbond_site_symmetry_A
N2 H2A N2 0.88 2.40 3.092(13) 135.9 3_666

loop_
_geom_torsion_atom_site_label_1
_geom_torsion_atom_site_label_2
_geom_torsion_atom_site_label_3
_geom_torsion_atom_site_label_4
_geom_torsion
C3 Mo1 C1 O1 -1(10)
C2 Mo1 C1 O1 -93(10)
C4 Mo1 C1 O1 -80(11)
P2 Mo1 C1 O1 93(10)
P1 Mo1 C1 O1 176(100)
C3 Mo1 C2 O2 -123(8)
C1 Mo1 C2 O2 -34(8)
C4 Mo1 C2 O2 146(8)
P2 Mo1 C2 O2 -1(8)
P1 Mo1 C2 O2 62(8)
C2 Mo1 C3 O3 -22(12)
C1 Mo1 C3 O3 -110(12)
C4 Mo1 C3 O3 67(12)
P2 Mo1 C3 O3 168(12)
P1 Mo1 C3 O3 100(12)
C3 Mo1 C4 N1 -108(7)
C2 Mo1 C4 N1 -16(7)
C1 Mo1 C4 N1 -29(10)
P2 Mo1 C4 N1 158(7)
P1 Mo1 C4 N1 75(7)
Mo1 C4 N1 C5 -91(9)
C4 N1 C5 C10 -44(6)
C4 N1 C5 C6 136(5)
C10 C5 C6 N2 179.3(6)
N1 C5 C6 N2 -1.0(9)
C10 C5 C6 C7 -0.1(8)
N1 C5 C6 C7 179.5(5)
N2 C6 C7 C8 179.2(7)
C5 C6 C7 C8 -1.4(10)
C6 C7 C8 C9 3.4(11)
C7 C8 C9 C10 -3.9(12)
C8 C9 C10 C5 2.3(11)
C6 C5 C10 C9 -0.3(9)
N1 C5 C10 C9 -180.0(6)
C3 Mo1 P1 C23 54.6(14)
C2 Mo1 P1 C23 176.14(18)
C1 Mo1 P1 C23 -95.28(18)
C4 Mo1 P1 C23 86.94(17)
P2 Mo1 P1 C23 -13.99(14)
C3 Mo1 P1 C17 -177.6(14)
C2 Mo1 P1 C17 -56.07(19)
C1 Mo1 P1 C17 32.51(19)
C4 Mo1 P1 C17 -145.27(18)
P2 Mo1 P1 C17 113.80(14)
C3 Mo1 P1 C11 -63.0(14)
C2 Mo1 P1 C11 58.51(18)
C1 Mo1 P1 C11 147.09(18)
C4 Mo1 P1 C11 -30.68(17)
P2 Mo1 P1 C11 -131.62(14)
C23 P1 C11 C16 -25.7(4)
C17 P1 C11 C16 -136.0(4)
Mo1 P1 C11 C16 99.0(4)
C23 P1 C11 C12 159.9(4)
C17 P1 C11 C12 49.7(4)
Mo1 P1 C11 C12 -75.3(4)
C16 C11 C12 C13 1.7(7)
P1 C11 C12 C13 176.3(4)
C11 C12 C13 C14 -1.2(8)
C12 C13 C14 C15 -0.1(8)
C13 C14 C15 C16 0.7(8)
C12 C11 C16 C15 -1.0(7)
P1 C11 C16 C15 -175.5(4)
C14 C15 C16 C11 -0.2(8)
C23 P1 C17 C22 -41.9(4)
C11 P1 C17 C22 66.0(4)
Mo1 P1 C17 C22 -173.8(3)
C23 P1 C17 C18 139.3(3)
C11 P1 C17 C18 -112.9(3)
Mo1 P1 C17 C18 7.3(4)
C22 C17 C18 C19 1.7(6)
P1 C17 C18 C19 -179.4(3)
C17 C18 C19 C20 -0.3(7)
C18 C19 C20 C21 -0.9(7)
C19 C20 C21 C22 0.6(7)
C18 C17 C22 C21 -2.0(6)
P1 C17 C22 C21 179.1(3)
C20 C21 C22 C17 0.9(7)
C17 P1 C23 B1 -67.8(3)
C11 P1 C23 B1 -173.3(3)
Mo1 P1 C23 B1 65.2(3)
P1 C23 B1 C24 79.0(4)
P1 C23 B1 C30 -164.0(3)
P1 C23 B1 C36 -44.1(4)
C30 B1 C24 C25 132.4(4)
C23 B1 C24 C25 -110.3(4)
C36 B1 C24 C25 13.2(5)
C30 B1 C24 C29 -49.3(5)
C23 B1 C24 C29 68.0(5)
C36 B1 C24 C29 -168.5(4)
C29 C24 C25 C26 -1.0(6)
B1 C24 C25 C26 177.3(4)
C24 C25 C26 C27 1.3(7)
C25 C26 C27 C28 -0.9(8)
C26 C27 C28 C29 0.4(8)
C27 C28 C29 C24 -0.2(7)
C25 C24 C29 C28 0.5(6)
B1 C24 C29 C28 -178.0(4)
C24 B1 C30 C31 105.7(4)
C23 B1 C30 C31 -11.8(5)
C36 B1 C30 C31 -133.7(4)
C24 B1 C30 C35 -73.2(5)
C23 B1 C30 C35 169.4(3)
C36 B1 C30 C35 47.5(5)
C35 C30 C31 C32 -2.1(6)
B1 C30 C31 C32 179.0(4)
C30 C31 C32 C33 0.1(7)
C31 C32 C33 C34 1.3(7)
C32 C33 C34 C35 -0.4(7)
C33 C34 C35 C30 -1.8(7)
C31 C30 C35 C34 3.0(6)
B1 C30 C35 C34 -178.1(4)
C24 B1 C36 P2 -153.4(3)
C30 B1 C36 P2 87.9(4)
C23 B1 C36 P2 -31.8(4)
C42 C37 C38 C39 -0.6(7)
P2 C37 C38 C39 -179.2(4)
C37 C38 C39 C40 1.0(8)
C38 C39 C40 C41 -0.4(8)
C39 C40 C41 C42 -0.5(7)
C40 C41 C42 C37 0.8(7)
C38 C37 C42 C41 -0.2(6)
P2 C37 C42 C41 178.3(3)
C48 C43 C44 C45 1.1(7)
P2 C43 C44 C45 179.1(4)
C43 C44 C45 C46 -0.6(9)
C44 C45 C46 C47 0.4(10)
C45 C46 C47 C48 -0.8(10)
C44 C43 C48 C47 -1.4(7)
P2 C43 C48 C47 -179.4(4)
C46 C47 C48 C43 1.3(9)
B1 C36 P2 C43 -161.8(3)
B1 C36 P2 C37 -57.3(3)
B1 C36 P2 Mo1 78.8(3)
C48 C43 P2 C36 -18.0(4)
C44 C43 P2 C36 164.1(4)
C48 C43 P2 C37 -126.7(4)
C44 C43 P2 C37 55.4(4)
C48 C43 P2 Mo1 101.7(4)
C44 C43 P2 Mo1 -76.2(4)
C38 C37 P2 C36 126.3(4)
C42 C37 P2 C36 -52.2(4)
C38 C37 P2 C43 -124.6(4)
C42 C37 P2 C43 56.9(4)
C38 C37 P2 Mo1 -2.3(4)
C42 C37 P2 Mo1 179.2(3)
C3 Mo1 P2 C36 142.48(18)
C2 Mo1 P2 C36 20.8(7)
C1 Mo1 P2 C36 54.33(18)
C4 Mo1 P2 C36 -125.95(18)
P1 Mo1 P2 C36 -42.54(14)
C3 Mo1 P2 C43 25.9(2)
C2 Mo1 P2 C43 -95.8(7)
C1 Mo1 P2 C43 -62.3(2)
C4 Mo1 P2 C43 117.4(2)
P1 Mo1 P2 C43 -159.15(17)
C3 Mo1 P2 C37 -91.35(19)
C2 Mo1 P2 C37 146.9(7)
C1 Mo1 P2 C37 -179.5(2)
C4 Mo1 P2 C37 0.2(2)
P1 Mo1 P2 C37 83.62(16)
C53 N3 C49 C50 155.4(6)
C56 N3 C49 C50 -89.0(7)
C52 N3 C49 C50 30.8(7)
N3 C49 C50 C51 -14.6(9)
C49 C50 C51 C52 -8.0(8)
C50 C51 C52 N3 27.3(6)
C53 N3 C52 C51 -157.8(5)
C56 N3 C52 C51 85.5(5)
C49 N3 C52 C51 -35.5(6)
C56 N3 C53 C54 37.7(6)
C52 N3 C53 C54 -83.8(6)
C49 N3 C53 C54 159.3(5)
N3 C53 C54 C55 -22.9(7)
C53 C54 C55 C56 -0.9(6)
C53 N3 C56 C55 -38.1(5)
C52 N3 C56 C55 86.3(5)
C49 N3 C56 C55 -159.2(4)
C54 C55 C56 N3 24.1(5)
C60 O4 C57 C58 -25.9(9)
O4 C57 C58 C59 -0.3(9)
C57 C58 C59 C60 24.9(9)
C57 O4 C60 C59 41.6(8)
C58 C59 C60 O4 -40.8(9)
